data_4317280
loop_
_publ_author_name
'Urko Garc\'ia-Couceiro'
'Oscar Castillo'
'Javier Cepeda'
'M\'onica Lanchas'
'Antonio Luque'
'Sonia P\'erez-Y\'a\~nez'
'Pascual Rom\'an'
'Daniel Vallejo-S\'anchez'

_publ_contact_author
;
 Oscar Castillo. Departamento de Quimica Inorganica.
 Facultad de Ciencia y Tecnologia
 Universidad del Pais Vasco,  Apdo. 644, E-48080 Bilbao, Spain
;
_publ_contact_author_email oscar.castillo@ehu.es
_publ_contact_author_fax '+34-946 013 500'
_publ_contact_author_phone '+34-946 015 991'
_publ_section_title
;
 Influence of the Synthetic Conditions on the Structural Diversity of
 Extended Manganese-Oxalato-1,2-bis(4-pyridyl)ethylene Systems
;
_journal_name_full 'Inorganic Chemistry'
_journal_page_first 11346
_journal_page_last 11361
_journal_paper_doi 10.1021/ic100928t
_journal_volume 49
_journal_year 2010
_chemical_compound_source 'synthesis as described'
_chemical_formula_moiety 'C27 H24 Br Mn2 N4 O8'
_chemical_formula_structural 'C27 H24 Br Mn2 N4 O8'
_chemical_formula_sum 'C27 H24 Br Mn2 N4 O8'
_chemical_formula_weight 722.29
_chemical_name_systematic
;
catena-{tri(mu-oxalato)tetraaquatetra[1,2-bis(4-pyridyl)ethylene]
tetramanganese(II)} dibromide
;
_space_group_IT_number 14
_symmetry_cell_setting monoclinic
_symmetry_Int_Tables_number 14
_symmetry_space_group_name_Hall '-P 2ybc'
_symmetry_space_group_name_H-M 'P 1 21/c 1'
_atom_sites_solution_hydrogens geom
_atom_sites_solution_primary direct
_atom_sites_solution_secondary difmap
_audit_creation_method SHELXL97
_cell_angle_alpha 90.00
_cell_angle_beta 93.27(2)
_cell_angle_gamma 90.00
_cell_formula_units_Z 4
_cell_length_a 13.872(5)
_cell_length_b 11.443(2)
_cell_length_c 24.711(3)
_cell_measurement_temperature 293(2)
_cell_volume 3916.2(16)
_computing_cell_refinement 'CrysAlis CCD (Oxford Diffraction, 2003)'
_computing_data_collection 'CrysAlis CCD (Oxford Diffraction, 2003)'
_computing_data_reduction 'CrysAlis RED (Oxford Diffraction, 2003)'
_computing_molecular_graphics 'Ortep-3 (Farrugia, 1997)'
_computing_publication_material 'WinGX (Farrugia, 1999)'
_computing_structure_refinement 'SHELXL-97 (Sheldrick, 1997)'
_computing_structure_solution 'Sir92 (Altamore et al., 1993)'
_diffrn_ambient_temperature 293(2)
_diffrn_measured_fraction_theta_full 0.978
_diffrn_measured_fraction_theta_max 0.978
_diffrn_measurement_device_type Xcalibur
_diffrn_measurement_method \w
_diffrn_radiation_monochromator graphite
_diffrn_radiation_source 'fine-focus sealed tube'
_diffrn_radiation_type MoK\a
_diffrn_radiation_wavelength 0.71073
_diffrn_reflns_av_R_equivalents 0.1579
_diffrn_reflns_av_sigmaI/netI 0.1651
_diffrn_reflns_limit_h_max 18
_diffrn_reflns_limit_h_min -18
_diffrn_reflns_limit_k_max 14
_diffrn_reflns_limit_k_min -15
_diffrn_reflns_limit_l_max 32
_diffrn_reflns_limit_l_min -32
_diffrn_reflns_number 29169
_diffrn_reflns_theta_full 28.22
_diffrn_reflns_theta_max 28.22
_diffrn_reflns_theta_min 2.89
_diffrn_standards_decay_% 0
_diffrn_standards_interval_count 0
_diffrn_standards_interval_time 0
_diffrn_standards_number 0
_exptl_absorpt_coefficient_mu 1.706
_exptl_absorpt_correction_T_max 0.950
_exptl_absorpt_correction_T_min 0.903
_exptl_absorpt_correction_type analytical
_exptl_crystal_colour colourless
_exptl_crystal_density_diffrn 1.225
_exptl_crystal_density_method 'not measured'
_exptl_crystal_description prismatic
_exptl_crystal_F_000 1452
_exptl_crystal_size_max 0.08
_exptl_crystal_size_mid 0.05
_exptl_crystal_size_min 0.03
_platon_squeeze_details ' ?'
_refine_diff_density_max 1.160
_refine_diff_density_min -0.780
_refine_diff_density_rms 0.154
_refine_ls_extinction_method none
_refine_ls_goodness_of_fit_ref 0.827
_refine_ls_hydrogen_treatment constr
_refine_ls_matrix_type full
_refine_ls_number_parameters 379
_refine_ls_number_reflns 9459
_refine_ls_number_restraints 0
_refine_ls_restrained_S_all 0.827
_refine_ls_R_factor_all 0.1711
_refine_ls_R_factor_gt 0.0852
_refine_ls_shift/su_max 0.000
_refine_ls_shift/su_mean 0.000
_refine_ls_structure_factor_coef Fsqd
_refine_ls_weighting_details 'calc w=1/[\s^2^(Fo^2^)+(0.1549P)^2^+0.0000P] where P=(Fo^2^+2Fc^2^)/3'
_refine_ls_weighting_scheme calc
_refine_ls_wR_factor_gt 0.2296
_refine_ls_wR_factor_ref 0.2718
_reflns_number_gt 3304
_reflns_number_total 9459
_reflns_threshold_expression >2sigma(I)
_cod_data_source_file ic100928t_si_002_5.cif
_cod_data_source_block compound-5b
_cod_original_sg_symbol_H-M 'P 21/c'
_cod_database_code 4317280

loop_
_symmetry_equiv_pos_as_xyz
'x, y, z'
'-x, y+1/2, -z+1/2'
'-x, -y, -z'
'x, -y-1/2, z-1/2'

loop_
_atom_site_label
_atom_site_type_symbol
_atom_site_fract_x
_atom_site_fract_y
_atom_site_fract_z
_atom_site_U_iso_or_equiv
_atom_site_adp_type
_atom_site_occupancy
_atom_site_symmetry_multiplicity
_atom_site_calc_flag
_atom_site_refinement_flags
_atom_site_disorder_assembly
_atom_site_disorder_group
Mn1 Mn 0.49662(6) 0.25028(8) 0.28566(3) 0.0419(3) Uani 1 1 d . . .
O1W O 0.4949(4) 0.2396(4) 0.37399(16) 0.0688(14) Uani 1 1 d . . .
H11W H 0.5219 0.2189 0.4047 0.050 Uiso 1 1 d . . .
H12W H 0.4688 0.3070 0.3798 0.050 Uiso 1 1 d . . .
Mn2 Mn 0.49809(7) 0.59825(9) 0.39072(3) 0.0493(3) Uani 1 1 d . . .
O2W O 0.4920(4) 0.7850(4) 0.38487(15) 0.0612(13) Uani 1 1 d . . .
H21W H 0.4994 0.8512 0.3691 0.050 Uiso 1 1 d . . .
H22W H 0.4823 0.8013 0.4182 0.050 Uiso 1 1 d . . .
C1 C 0.5013(4) 0.0230(6) 0.2162(2) 0.0428(15) Uani 1 1 d . . .
O12 O 0.4977(3) 0.4486(4) 0.31927(14) 0.0448(10) Uani 1 1 d . . .
O11 O 0.5012(3) 0.1308(4) 0.20707(14) 0.0494(11) Uani 1 1 d . . .
C2 C 0.4985(4) -0.0161(6) 0.2752(2) 0.0426(15) Uani 1 1 d . . .
O21 O 0.4956(3) 0.0597(4) 0.31042(15) 0.0556(12) Uani 1 1 d . . .
O22 O 0.4987(3) 0.3756(4) 0.21690(14) 0.0451(10) Uani 1 1 d . . .
C3 C 0.4965(5) 0.5625(6) 0.5119(2) 0.0552(18) Uani 1 1 d . . .
O31 O 0.4967(4) 0.6446(4) 0.47983(16) 0.0700(15) Uani 1 1 d . . .
O32 O 0.5060(4) 0.4322(4) 0.43787(15) 0.0661(14) Uani 1 1 d . . .
N11 N 0.3323(4) 0.2459(6) 0.2725(2) 0.0652(16) Uani 1 1 d . . .
C12 C 0.2835(5) 0.3201(8) 0.2385(3) 0.083(3) Uani 1 1 d . . .
H12 H 0.3189 0.3707 0.2178 0.100 Uiso 1 1 calc R . .
C13 C 0.1852(6) 0.3251(10) 0.2327(4) 0.095(3) Uani 1 1 d . . .
H13 H 0.1556 0.3791 0.2090 0.114 Uiso 1 1 calc R . .
C14 C 0.1307(6) 0.2521(9) 0.2612(3) 0.078(2) Uani 1 1 d . . .
C15 C 0.1788(6) 0.1765(8) 0.2950(4) 0.081(2) Uani 1 1 d . . .
H15 H 0.1443 0.1240 0.3152 0.098 Uiso 1 1 calc R . .
C16 C 0.2799(5) 0.1762(8) 0.3002(4) 0.078(2) Uani 1 1 d . . .
H16 H 0.3108 0.1240 0.3243 0.094 Uiso 1 1 calc R . .
C17 C 0.0239(6) 0.2636(9) 0.2579(4) 0.084(3) Uani 1 1 d . . .
H17 H -0.0032 0.3136 0.2316 0.101 Uiso 1 1 calc R . .
C18 C 0.9656(6) 0.2105(9) 0.2883(4) 0.086(3) Uani 1 1 d . . .
H18 H 0.9931 0.1601 0.3143 0.104 Uiso 1 1 calc R . .
C19 C 0.8595(5) 0.2214(6) 0.2860(3) 0.062(2) Uani 1 1 d . . .
C20 C 0.8095(6) 0.2899(8) 0.2476(3) 0.083(2) Uani 1 1 d . . .
H20 H 0.8422 0.3271 0.2206 0.100 Uiso 1 1 calc R . .
C21 C 0.7092(5) 0.3025(8) 0.2496(3) 0.078(2) Uani 1 1 d . . .
H21 H 0.6764 0.3525 0.2253 0.093 Uiso 1 1 calc R . .
N22 N 0.6601(4) 0.2443(5) 0.2858(2) 0.0551(14) Uani 1 1 d . . .
C23 C 0.7107(6) 0.1796(8) 0.3214(3) 0.080(2) Uani 1 1 d . . .
H23 H 0.6772 0.1411 0.3476 0.096 Uiso 1 1 calc R . .
C24 C 0.8078(6) 0.1652(9) 0.3226(4) 0.090(3) Uani 1 1 d . . .
H24 H 0.8386 0.1169 0.3485 0.107 Uiso 1 1 calc R . .
N31 N 0.3356(4) 0.5822(7) 0.3806(2) 0.0680(17) Uani 1 1 d . . .
C32 C 0.2788(7) 0.6714(10) 0.3861(4) 0.100(3) Uani 1 1 d . . .
H32 H 0.3059 0.7437 0.3950 0.120 Uiso 1 1 calc R . .
C33 C 0.1767(7) 0.6617(9) 0.3789(4) 0.098(3) Uani 1 1 d . . .
H33 H 0.1389 0.7285 0.3811 0.117 Uiso 1 1 calc R . .
C34 C 0.1349(7) 0.5612(12) 0.3692(3) 0.090(3) Uani 1 1 d . . .
C35 C 0.1900(8) 0.4732(13) 0.3623(6) 0.151(6) Uani 1 1 d . . .
H35 H 0.1633 0.4009 0.3529 0.181 Uiso 1 1 calc R . .
C36 C 0.2876(7) 0.4855(10) 0.3687(5) 0.113(4) Uani 1 1 d . . .
H36 H 0.3242 0.4185 0.3642 0.136 Uiso 1 1 calc R . .
C37 C 0.0199(10) 0.5424(9) 0.3673(4) 0.113(4) Uani 1 1 d . . .
H37 H -0.0078 0.4702 0.3591 0.135 Uiso 1 1 calc R . .
C38 C 0.9697(10) 0.6291(12) 0.3774(5) 0.125(4) Uani 1 1 d . . .
H38 H 0.9974 0.7019 0.3844 0.150 Uiso 1 1 calc R . .
C39 C 0.8583(7) 0.6103(13) 0.3778(4) 0.100(4) Uani 1 1 d . . .
C40 C 0.8091(7) 0.7047(12) 0.3965(5) 0.121(4) Uani 1 1 d . . .
H40 H 0.8415 0.7727 0.4071 0.146 Uiso 1 1 calc R . .
C41 C 0.7095(6) 0.6960(10) 0.3991(5) 0.110(4) Uani 1 1 d . . .
H41 H 0.6756 0.7611 0.4101 0.132 Uiso 1 1 calc R . .
N42 N 0.6606(4) 0.5985(6) 0.3867(2) 0.0630(16) Uani 1 1 d . . .
C43 C 0.7081(7) 0.5105(10) 0.3686(4) 0.092(3) Uani 1 1 d . . .
H43 H 0.6746 0.4425 0.3590 0.110 Uiso 1 1 calc R . .
C44 C 0.8076(7) 0.5136(12) 0.3629(4) 0.116(4) Uani 1 1 d . . .
H44 H 0.8388 0.4494 0.3490 0.139 Uiso 1 1 calc R . .
Br Br 1.02239(10) -0.04630(11) 0.38197(6) 0.1287(5) Uani 1 1 d . . .

loop_
_atom_site_aniso_label
_atom_site_aniso_U_11
_atom_site_aniso_U_22
_atom_site_aniso_U_33
_atom_site_aniso_U_23
_atom_site_aniso_U_13
_atom_site_aniso_U_12
Mn1 0.0520(5) 0.0411(6) 0.0323(4) 0.0018(4) 0.0010(4) -0.0016(5)
O1W 0.124(4) 0.047(3) 0.035(2) -0.007(2) 0.006(2) 0.009(3)
Mn2 0.0685(6) 0.0499(7) 0.0294(4) 0.0008(4) 0.0009(4) -0.0029(5)
O2W 0.111(4) 0.039(3) 0.034(2) 0.0058(19) 0.010(2) -0.003(2)
C1 0.041(3) 0.061(5) 0.026(3) 0.007(3) 0.000(2) 0.008(3)
O12 0.065(3) 0.043(3) 0.0268(18) 0.0024(18) 0.0044(17) -0.003(2)
O11 0.067(3) 0.050(3) 0.031(2) 0.0106(19) 0.0023(18) 0.003(2)
C2 0.043(3) 0.052(4) 0.032(3) 0.007(3) -0.002(2) -0.006(3)
O21 0.089(3) 0.048(3) 0.0298(19) -0.0027(19) 0.003(2) -0.003(2)
O22 0.068(3) 0.032(3) 0.036(2) -0.0015(18) 0.0044(18) -0.001(2)
C3 0.084(5) 0.051(4) 0.030(3) -0.003(3) -0.002(3) -0.004(4)
O31 0.129(4) 0.050(3) 0.030(2) -0.001(2) 0.005(2) -0.003(3)
O32 0.124(4) 0.046(3) 0.029(2) -0.0072(19) 0.006(2) 0.002(3)
N11 0.052(3) 0.086(5) 0.058(3) 0.004(3) -0.001(3) -0.008(3)
C12 0.056(5) 0.103(7) 0.089(6) 0.034(5) -0.017(4) -0.012(4)
C13 0.060(5) 0.124(9) 0.100(6) 0.032(6) -0.018(5) -0.010(5)
C14 0.062(5) 0.093(7) 0.078(5) -0.019(5) -0.015(4) 0.012(5)
C15 0.061(5) 0.076(6) 0.110(7) -0.010(5) 0.026(5) -0.025(4)
C16 0.056(5) 0.080(6) 0.098(6) 0.007(5) 0.011(4) -0.003(4)
C17 0.064(5) 0.109(8) 0.078(5) 0.006(5) -0.001(4) -0.009(5)
C18 0.082(6) 0.093(7) 0.083(6) -0.001(5) -0.003(5) 0.013(5)
C19 0.049(4) 0.050(5) 0.087(5) -0.016(4) -0.003(4) 0.008(3)
C20 0.062(5) 0.105(7) 0.084(5) 0.015(5) 0.015(4) 0.000(5)
C21 0.054(5) 0.109(7) 0.070(5) 0.018(5) -0.003(4) 0.009(4)
N22 0.060(3) 0.052(4) 0.054(3) 0.001(3) 0.003(3) -0.001(3)
C23 0.063(5) 0.090(7) 0.085(5) 0.027(5) -0.014(4) 0.004(4)
C24 0.062(5) 0.117(8) 0.089(6) 0.025(6) -0.006(5) 0.011(5)
N31 0.061(4) 0.092(5) 0.052(3) -0.002(3) 0.012(3) 0.000(4)
C32 0.080(7) 0.100(8) 0.122(8) 0.030(6) 0.018(6) 0.000(6)
C33 0.072(6) 0.079(7) 0.144(9) 0.048(6) 0.025(6) 0.017(5)
C34 0.068(6) 0.137(10) 0.066(5) 0.008(5) 0.000(4) -0.025(7)
C35 0.071(7) 0.173(13) 0.210(14) -0.127(12) 0.020(7) -0.011(8)
C36 0.077(7) 0.116(9) 0.150(9) -0.076(8) 0.029(6) -0.012(6)
C37 0.203(13) 0.059(7) 0.075(6) -0.014(5) -0.001(7) -0.010(8)
C38 0.169(12) 0.093(9) 0.110(8) 0.003(7) -0.014(8) 0.015(8)
C39 0.060(6) 0.162(12) 0.077(6) 0.033(7) -0.012(5) -0.030(7)
C40 0.068(7) 0.130(11) 0.162(11) 0.011(9) -0.032(7) -0.009(6)
C41 0.068(6) 0.102(8) 0.156(10) 0.005(7) -0.038(6) 0.006(5)
N42 0.065(4) 0.071(4) 0.051(3) -0.003(3) -0.012(3) -0.011(4)
C43 0.070(6) 0.106(8) 0.099(6) -0.029(6) -0.003(5) -0.009(5)
C44 0.069(7) 0.160(11) 0.117(8) -0.056(8) -0.005(5) 0.016(7)
Br 0.1400(11) 0.0903(9) 0.1525(11) 0.0221(7) -0.0195(8) -0.0081(7)

loop_
_atom_type_symbol
_atom_type_description
_atom_type_scat_dispersion_real
_atom_type_scat_dispersion_imag
_atom_type_scat_source
C C 0.0033 0.0016 'International Tables Vol C Tables 4.2.6.8 and 6.1.1.4'
H H 0.0000 0.0000 'International Tables Vol C Tables 4.2.6.8 and 6.1.1.4'
N N 0.0061 0.0033 'International Tables Vol C Tables 4.2.6.8 and 6.1.1.4'
O O 0.0106 0.0060 'International Tables Vol C Tables 4.2.6.8 and 6.1.1.4'
Mn Mn 0.3368 0.7283 'International Tables Vol C Tables 4.2.6.8 and 6.1.1.4'
Br Br -0.2901 2.4595 'International Tables Vol C Tables 4.2.6.8 and 6.1.1.4'

loop_
_geom_angle_atom_site_label_1
_geom_angle_atom_site_label_2
_geom_angle_atom_site_label_3
_geom_angle
_geom_angle_site_symmetry_1
_geom_angle_site_symmetry_3
_geom_angle_publ_flag
O1W Mn1 O22 143.06(17) . . ?
O1W Mn1 O21 71.11(16) . . ?
O22 Mn1 O21 145.83(15) . . ?
O1W Mn1 N22 93.7(2) . . ?
O22 Mn1 N22 87.96(18) . . ?
O21 Mn1 N22 89.57(19) . . ?
O1W Mn1 N11 94.2(2) . . ?
O22 Mn1 N11 87.77(19) . . ?
O21 Mn1 N11 89.8(2) . . ?
N22 Mn1 N11 171.4(2) . . ?
O1W Mn1 O11 141.70(17) . . ?
O22 Mn1 O11 75.22(15) . . ?
O21 Mn1 O11 70.62(14) . . ?
N22 Mn1 O11 84.90(17) . . ?
N11 Mn1 O11 86.79(18) . . ?
O1W Mn1 O12 73.11(15) . . ?
O22 Mn1 O12 69.95(13) . . ?
O21 Mn1 O12 144.22(14) . . ?
N22 Mn1 O12 92.34(18) . . ?
N11 Mn1 O12 93.2(2) . . ?
O11 Mn1 O12 145.14(15) . . ?
O2W Mn2 O32 152.39(15) . . ?
O2W Mn2 N42 91.8(2) . . ?
O32 Mn2 N42 90.2(2) . . ?
O2W Mn2 N31 92.2(2) . . ?
O32 Mn2 N31 90.5(2) . . ?
N42 Mn2 N31 170.0(2) . . ?
O2W Mn2 O31 80.20(16) . . ?
O32 Mn2 O31 72.20(16) . . ?
N42 Mn2 O31 96.1(2) . . ?
N31 Mn2 O31 93.6(2) . . ?
O2W Mn2 O11 77.52(15) . 2_655 ?
O32 Mn2 O11 130.06(16) . 2_655 ?
N42 Mn2 O11 84.02(17) . 2_655 ?
N31 Mn2 O11 87.87(17) . 2_655 ?
O31 Mn2 O11 157.71(18) . 2_655 ?
O2W Mn2 O12 130.35(14) . . ?
O32 Mn2 O12 77.27(14) . . ?
N42 Mn2 O12 86.00(19) . . ?
N31 Mn2 O12 84.4(2) . . ?
O31 Mn2 O12 149.39(17) . . ?
O11 Mn2 O12 52.89(14) 2_655 . ?
O12 C1 O11 123.7(5) 2_645 . ?
O12 C1 C2 118.8(6) 2_645 . ?
O11 C1 C2 117.4(5) . . ?
C1 O12 Mn1 114.0(4) 2_655 . ?
C1 O12 Mn2 91.7(4) 2_655 . ?
Mn1 O12 Mn2 154.22(17) . . ?
C1 O11 Mn1 114.7(3) . . ?
C1 O11 Mn2 91.6(3) . 2_645 ?
Mn1 O11 Mn2 153.6(2) . 2_645 ?
O21 C2 O22 126.0(5) . 2_645 ?
O21 C2 C1 118.1(6) . . ?
O22 C2 C1 115.8(5) 2_645 . ?
C2 O21 Mn1 119.1(4) . . ?
C2 O22 Mn1 121.3(3) 2_655 . ?
O31 C3 O32 127.4(6) . 3_666 ?
O31 C3 C3 117.1(6) . 3_666 ?
O32 C3 C3 115.4(7) 3_666 3_666 ?
C3 O31 Mn2 116.7(4) . . ?
C3 O32 Mn2 118.5(4) 3_666 . ?
C16 N11 C12 116.0(6) . . ?
C16 N11 Mn1 121.4(5) . . ?
C12 N11 Mn1 122.4(5) . . ?
N11 C12 C13 123.7(8) . . ?
C14 C13 C12 120.4(8) . . ?
C13 C14 C15 116.5(8) . . ?
C13 C14 C17 120.2(8) . . ?
C15 C14 C17 123.1(9) . . ?
C14 C15 C16 120.9(8) . . ?
N11 C16 C15 122.5(8) . . ?
C18 C17 C14 125.8(9) 1_455 . ?
C17 C18 C19 126.7(9) 1_655 . ?
C24 C19 C20 117.7(7) . . ?
C24 C19 C18 120.1(7) . . ?
C20 C19 C18 122.2(8) . . ?
C19 C20 C21 119.5(8) . . ?
N22 C21 C20 121.2(7) . . ?
C23 N22 C21 117.0(6) . . ?
C23 N22 Mn1 120.7(5) . . ?
C21 N22 Mn1 122.2(4) . . ?
N22 C23 C24 124.9(8) . . ?
C19 C24 C23 119.5(8) . . ?
C32 N31 C36 112.4(8) . . ?
C32 N31 Mn2 122.0(6) . . ?
C36 N31 Mn2 125.5(7) . . ?
N31 C32 C33 122.0(10) . . ?
C34 C33 C32 121.4(10) . . ?
C35 C34 C33 117.1(10) . . ?
C35 C34 C37 119.3(11) . . ?
C33 C34 C37 123.6(11) . . ?
C34 C35 C36 120.0(11) . . ?
N31 C36 C35 126.9(11) . . ?
C38 C37 C34 117.0(11) 1_455 . ?
C37 C38 C39 117.2(13) 1_655 . ?
C44 C39 C40 118.3(10) . . ?
C44 C39 C38 127.8(12) . . ?
C40 C39 C38 113.9(11) . . ?
C39 C40 C41 118.4(11) . . ?
N42 C41 C40 122.9(11) . . ?
C43 N42 C41 117.8(8) . . ?
C43 N42 Mn2 122.9(6) . . ?
C41 N42 Mn2 119.1(6) . . ?
N42 C43 C44 122.7(9) . . ?
C39 C44 C43 119.8(10) . . ?

loop_
_geom_bond_atom_site_label_1
_geom_bond_atom_site_label_2
_geom_bond_distance
_geom_bond_site_symmetry_2
_geom_bond_publ_flag
Mn1 O1W 2.188(4) . ?
Mn1 O22 2.225(4) . ?
Mn1 O21 2.265(5) . ?
Mn1 N22 2.269(5) . ?
Mn1 N11 2.285(5) . ?
Mn1 O11 2.379(4) . ?
Mn1 O12 2.416(4) . ?
Mn2 O2W 2.143(5) . ?
Mn2 O32 2.228(5) . ?
Mn2 N42 2.262(6) . ?
Mn2 N31 2.262(6) . ?
Mn2 O31 2.266(4) . ?
Mn2 O11 2.446(4) 2_655 ?
Mn2 O12 2.460(4) . ?
C1 O12 1.223(7) 2_645 ?
C1 O11 1.254(8) . ?
C1 C2 1.527(7) . ?
O12 C1 1.223(7) 2_655 ?
O11 Mn2 2.446(4) 2_645 ?
C2 O21 1.231(7) . ?
C2 O22 1.255(8) 2_645 ?
O22 C2 1.255(8) 2_655 ?
C3 O31 1.229(8) . ?
C3 O32 1.244(7) 3_666 ?
C3 C3 1.554(13) 3_666 ?
O32 C3 1.244(7) 3_666 ?
N11 C16 1.300(9) . ?
N11 C12 1.349(9) . ?
C12 C13 1.364(10) . ?
C13 C14 1.352(12) . ?
C14 C15 1.352(12) . ?
C14 C17 1.484(11) . ?
C15 C16 1.402(11) . ?
C17 C18 1.286(12) 1_455 ?
C18 C17 1.286(12) 1_655 ?
C18 C19 1.475(11) . ?
C19 C24 1.349(11) . ?
C19 C20 1.386(11) . ?
C20 C21 1.402(10) . ?
C21 N22 1.333(9) . ?
N22 C23 1.320(9) . ?
C23 C24 1.355(11) . ?
N31 C32 1.300(11) . ?
N31 C36 1.316(11) . ?
C32 C33 1.422(13) . ?
C33 C34 1.304(13) . ?
C34 C35 1.282(15) . ?
C34 C37 1.607(15) . ?
C35 C36 1.361(14) . ?
C37 C38 1.245(14) 1_455 ?
C38 C37 1.245(14) 1_655 ?
C38 C39 1.560(15) . ?
C39 C44 1.350(15) . ?
C39 C40 1.372(15) . ?
C40 C41 1.389(13) . ?
C41 N42 1.334(11) . ?
N42 C43 1.297(11) . ?
C43 C44 1.395(13) . ?

loop_
_geom_hbond_atom_site_label_D
_geom_hbond_atom_site_label_H
_geom_hbond_atom_site_label_A
_geom_hbond_distance_DH
_geom_hbond_distance_HA
_geom_hbond_distance_DA
_geom_hbond_angle_DHA
_geom_hbond_site_symmetry_A
O1W H12W O12 0.87 2.26 2.748(6) 115.9 .
O1W H12W O32 0.87 2.07 2.710(6) 129.8 .
O2W H21W O21 0.86 2.79 3.644(6) 171.3 1_565
C13 H13 Br 0.93 3.35 4.190(8) 150.8 2_655
C15 H15 Br 0.93 3.11 4.044(9) 178.0 1_455
C17 H17 Br 0.93 3.23 4.104(10) 157.4 2_655
C18 H18 Br 0.93 2.91 3.796(10) 160.0 .
C20 H20 Br 0.93 3.55 4.478(9) 176.3 2_755
C24 H24 Br 0.93 3.23 4.046(8) 147.6 .
C33 H33 Br 0.93 3.04 3.971(10) 176.1 1_465
C38 H38 Br 0.93 2.90 3.786(14) 159.1 1_565
C40 H40 Br 0.93 3.34 4.139(11) 145.4 1_565

loop_
_platon_squeeze_void_nr
_platon_squeeze_void_average_x
_platon_squeeze_void_average_y
_platon_squeeze_void_average_z
_platon_squeeze_void_volume
_platon_squeeze_void_count_electrons
1 -0.002 -0.048 0.000 633.8 38.4
2 0.026 -0.009 0.500 633.8 38.4
